data_7100627
loop_
_publ_author_name
'Yan-Zhen Zheng'
'Ming-Liang Tong'
'Wei-Xiong Zhang'
'Xiao-Ming Chen'

_publ_section_title
;
An Organically Sandwiched Cobalt Hydroxide Possessing a
Distorted Kagom/'e Lattice: Evidence for coexistence of
Spin Frustration and Long range ordering
;
_journal_name_full 'Chemical Communications'
_journal_paper_doi 10.1039/b511612k
_journal_year 2006
_chemical_formula_sum 'C16 H22 Co3 O10'
_chemical_formula_weight 551.13
_space_group_IT_number 61
_symmetry_cell_setting orthorhombic
_symmetry_space_group_name_Hall '-P 2ac 2ab'
_symmetry_space_group_name_H-M 'P b c a'
_cell_angle_alpha 90.00
_cell_angle_beta 90.00
_cell_angle_gamma 90.00
_cell_formula_units_Z 8
_cell_length_a 13.6274(9)
_cell_length_b 10.0360(7)
_cell_length_c 28.5576(19)
_cell_measurement_temperature 293(2)
_cell_volume 3905.7(5)
_diffrn_ambient_temperature 293(2)
_exptl_crystal_density_diffrn 1.875
_cod_depositor_comments
;
The following automatic conversions were performed:
'_symmetry_cell_setting' value 'Orthorhombic' changed to 'orthorhombic'
according to '/home/saulius/struct/CIF-dictionaries/cif_core.dic'
dictionary named 'cif_core.dic' version 2.4.1 from 2010-06-29.

Automatic conversion script
Id: cif_fix_enum 1527 2010-12-29 10:47:43Z saulius 
;
_cod_database_code 7100627

loop_
_symmetry_equiv_pos_as_xyz
'x, y, z'
'-x+1/2, -y, z+1/2'
'-x, y+1/2, -z+1/2'
'x+1/2, -y+1/2, -z'
'-x, -y, -z'
'x-1/2, y, -z-1/2'
'x, -y-1/2, z-1/2'
'-x-1/2, y-1/2, z'

loop_
_atom_site_label
_atom_site_type_symbol
_atom_site_fract_x
_atom_site_fract_y
_atom_site_fract_z
_atom_site_U_iso_or_equiv
_atom_site_adp_type
_atom_site_occupancy
_atom_site_symmetry_multiplicity
_atom_site_calc_flag
_atom_site_refinement_flags
_atom_site_disorder_assembly
_atom_site_disorder_group
Co1 Co 0.53086(5) 0.23131(7) 0.28203(2) 0.0211(2) Uani 1 1 d . . .
Co2 Co 0.38877(5) 0.02044(7) 0.24810(2) 0.0168(2) Uani 1 1 d . . .
Co3 Co 0.25991(5) 0.27575(7) 0.25481(2) 0.0183(2) Uani 1 1 d . . .
O1 O 0.4974(2) 0.0471(3) 0.29954(13) 0.0209(8) Uani 1 1 d . . .
O2 O 0.4795(3) -0.1332(4) 0.34354(15) 0.0453(12) Uani 1 1 d U . .
O3 O 0.7029(3) 0.1644(4) 0.30309(13) 0.0261(8) Uani 1 1 d . . .
O4 O 0.7730(3) -0.0355(4) 0.29473(14) 0.0294(9) Uani 1 1 d . . .
O5 O 0.5045(3) 0.5273(4) 0.30472(14) 0.0286(9) Uani 1 1 d . . .
O6 O 0.5127(3) 0.3324(4) 0.33990(13) 0.0281(9) Uani 1 1 d . . .
O7 O 0.2926(3) 0.3963(3) 0.31053(13) 0.0244(8) Uani 1 1 d . . .
O8 O 0.2184(2) 0.5896(3) 0.29474(12) 0.0212(8) Uani 1 1 d . . .
O9 O 0.4024(2) 0.2316(3) 0.24188(12) 0.0189(8) Uani 1 1 d . . .
H9B H 0.4183 0.2548 0.2094 0.023 Uiso 1 1 calc R . .
O10 O 0.6161(2) 0.3179(4) 0.23677(12) 0.0184(7) Uani 1 1 d . . .
H10A H 0.5946 0.3001 0.2046 0.022 Uiso 1 1 calc R . .
C1 C 0.5773(4) 0.0424(5) 0.37525(17) 0.0214(11) Uani 1 1 d . . .
H1A H 0.5713 0.1395 0.3730 0.026 Uiso 1 1 calc R . .
C2 C 0.6835(4) 0.0029(6) 0.36442(19) 0.0288(13) Uani 1 1 d . . .
H2A H 0.6884 -0.0945 0.3660 0.035 Uiso 1 1 calc R . .
C3 C 0.7527(5) 0.0621(9) 0.4011(2) 0.057(2) Uani 1 1 d U . .
H3A H 0.7518 0.1585 0.3986 0.069 Uiso 1 1 calc R . .
H3B H 0.8191 0.0321 0.3950 0.069 Uiso 1 1 calc R . .
C4 C 0.7228(6) 0.0211(10) 0.4507(3) 0.070(2) Uani 1 1 d U . .
H4A H 0.7310 -0.0743 0.4543 0.084 Uiso 1 1 calc R . .
H4B H 0.7655 0.0649 0.4732 0.084 Uiso 1 1 calc R . .
C5 C 0.6176(5) 0.0581(9) 0.4608(2) 0.056(2) Uani 1 1 d U . .
H5A H 0.6111 0.1543 0.4608 0.067 Uiso 1 1 calc R . .
H5B H 0.5995 0.0257 0.4916 0.067 Uiso 1 1 calc R . .
C6 C 0.5492(5) -0.0007(7) 0.4247(2) 0.0391(15) Uani 1 1 d U . .
H6A H 0.4826 0.0277 0.4312 0.047 Uiso 1 1 calc R . .
H6B H 0.5513 -0.0971 0.4267 0.047 Uiso 1 1 calc R . .
C7 C 0.5120(4) -0.0213(6) 0.33798(19) 0.0242(12) Uani 1 1 d . . .
C8 C 0.7209(3) 0.0477(5) 0.31689(18) 0.0206(11) Uani 1 1 d . . .
C9 C 0.4166(4) 0.4986(5) 0.37659(18) 0.0237(11) Uani 1 1 d . . .
H9A H 0.3863 0.4202 0.3910 0.028 Uiso 1 1 calc R . .
C10 C 0.4720(4) 0.5727(7) 0.4146(2) 0.0368(15) Uani 1 1 d . . .
H10B H 0.5034 0.6507 0.4012 0.044 Uiso 1 1 calc R . .
H10C H 0.5229 0.5155 0.4273 0.044 Uiso 1 1 calc R . .
C11 C 0.4036(5) 0.6159(9) 0.4540(2) 0.054(2) Uani 1 1 d . . .
H11A H 0.4401 0.6683 0.4766 0.065 Uiso 1 1 calc R . .
H11B H 0.3784 0.5376 0.4699 0.065 Uiso 1 1 calc R . .
C12 C 0.3177(5) 0.6986(8) 0.4353(2) 0.054(2) Uani 1 1 d . . .
H12A H 0.2728 0.7179 0.4607 0.065 Uiso 1 1 calc R . .
H12B H 0.3424 0.7827 0.4234 0.065 Uiso 1 1 calc R . .
C13 C 0.2629(4) 0.6273(7) 0.3968(2) 0.0361(15) Uani 1 1 d . . .
H13A H 0.2123 0.6854 0.3843 0.043 Uiso 1 1 calc R . .
H13B H 0.2312 0.5486 0.4094 0.043 Uiso 1 1 calc R . .
C14 C 0.3336(4) 0.5863(5) 0.35705(17) 0.0209(11) Uani 1 1 d . . .
H14A H 0.3633 0.6676 0.3444 0.025 Uiso 1 1 calc R . .
C15 C 0.4826(3) 0.4498(5) 0.33722(18) 0.0195(11) Uani 1 1 d . . .
C16 C 0.2783(3) 0.5185(5) 0.31783(18) 0.0190(11) Uani 1 1 d . . .

loop_
_atom_site_aniso_label
_atom_site_aniso_U_11
_atom_site_aniso_U_22
_atom_site_aniso_U_33
_atom_site_aniso_U_23
_atom_site_aniso_U_13
_atom_site_aniso_U_12
Co1 0.0201(4) 0.0159(4) 0.0274(4) 0.0012(3) 0.0007(3) -0.0057(3)
Co2 0.0117(3) 0.0123(4) 0.0264(4) -0.0014(3) 0.0002(3) -0.0003(3)
Co3 0.0113(3) 0.0152(4) 0.0283(4) -0.0027(3) -0.0007(3) 0.0005(3)
O1 0.0212(18) 0.0159(19) 0.0257(19) 0.0041(15) -0.0054(15) -0.0049(14)
O2 0.069(3) 0.031(2) 0.037(2) 0.0130(19) -0.018(2) -0.025(2)
O3 0.027(2) 0.020(2) 0.031(2) 0.0018(16) 0.0079(16) 0.0035(16)
O4 0.026(2) 0.024(2) 0.038(2) 0.0085(17) 0.0107(18) 0.0065(16)
O5 0.028(2) 0.023(2) 0.035(2) 0.0019(17) 0.0110(17) 0.0043(16)
O6 0.033(2) 0.020(2) 0.031(2) 0.0005(17) -0.0011(17) 0.0083(17)
O7 0.0228(19) 0.0156(18) 0.035(2) -0.0064(16) -0.0080(16) 0.0041(15)
O8 0.0185(18) 0.0134(18) 0.032(2) 0.0014(15) -0.0062(15) -0.0003(14)
O9 0.0139(17) 0.0159(19) 0.0270(19) 0.0010(14) 0.0001(14) -0.0008(14)
O10 0.0120(16) 0.0189(19) 0.0243(18) 0.0003(15) -0.0003(14) -0.0001(14)
C1 0.022(3) 0.023(3) 0.020(3) -0.002(2) 0.001(2) -0.001(2)
C2 0.026(3) 0.032(3) 0.029(3) 0.010(2) 0.003(2) 0.007(2)
C3 0.043(3) 0.080(4) 0.048(3) 0.006(3) -0.008(3) -0.007(3)
C4 0.063(4) 0.094(5) 0.052(4) 0.008(3) -0.013(3) -0.007(4)
C5 0.063(4) 0.070(4) 0.036(3) -0.001(3) 0.002(3) -0.007(3)
C6 0.034(3) 0.057(4) 0.027(3) 0.004(3) 0.004(3) -0.010(3)
C7 0.021(3) 0.029(3) 0.023(3) 0.002(2) -0.001(2) -0.003(2)
C8 0.012(2) 0.025(3) 0.025(3) 0.003(2) 0.002(2) -0.002(2)
C9 0.026(3) 0.022(3) 0.023(3) -0.003(2) 0.002(2) 0.003(2)
C10 0.030(3) 0.050(4) 0.030(3) -0.003(3) -0.003(3) 0.002(3)
C11 0.055(4) 0.077(6) 0.031(4) -0.016(4) -0.002(3) 0.010(4)
C12 0.050(4) 0.066(5) 0.047(4) -0.023(4) 0.008(3) 0.014(4)
C13 0.034(3) 0.040(4) 0.035(3) -0.009(3) 0.001(3) 0.009(3)
C14 0.023(3) 0.016(3) 0.024(3) -0.004(2) 0.000(2) 0.002(2)
C15 0.014(2) 0.020(3) 0.025(3) -0.007(2) -0.004(2) -0.001(2)
C16 0.014(2) 0.016(3) 0.027(3) 0.002(2) 0.006(2) -0.001(2)

loop_
_geom_bond_atom_site_label_1
_geom_bond_atom_site_label_2
_geom_bond_distance
_geom_bond_site_symmetry_2
_geom_bond_publ_flag
Co1 O10 1.943(3) . ?
Co1 O6 1.955(4) . ?
Co1 O1 1.968(3) . ?
Co1 O9 2.093(3) . ?
Co2 O4 2.073(4) 6_556 ?
Co2 O10 2.080(4) 3_645 ?
Co2 O8 2.095(3) 8_655 ?
Co2 O5 2.096(4) 3_645 ?
Co2 O1 2.102(3) . ?
Co2 O9 2.135(3) . ?
Co3 O10 2.019(3) 6_556 ?
Co3 O9 2.025(3) . ?
Co3 O7 2.048(4) . ?
Co3 O3 2.142(4) 6_556 ?
Co3 O8 2.209(3) 8_655 ?
Co3 O4 2.406(4) 3_655 ?
O1 C7 1.310(6) . ?
O2 C7 1.218(7) . ?
O3 C8 1.260(6) . ?
O3 Co3 2.142(4) 6_656 ?
O4 C8 1.267(6) . ?
O4 Co2 2.073(4) 6_656 ?
O4 Co3 2.406(4) 3_645 ?
O5 C15 1.247(6) . ?
O5 Co2 2.096(4) 3_655 ?
O6 C15 1.251(6) . ?
O7 C16 1.259(6) . ?
O8 C16 1.269(6) . ?
O8 Co2 2.095(3) 8_665 ?
O8 Co3 2.209(3) 8_665 ?
O9 H9B 0.9800 . ?
O10 Co3 2.019(3) 6_656 ?
O10 Co2 2.080(4) 3_655 ?
O10 H10A 0.9800 . ?
C1 C6 1.524(8) . ?
C1 C7 1.527(7) . ?
C1 C2 1.533(7) . ?
C1 H1A 0.9800 . ?
C2 C8 1.518(7) . ?
C2 C3 1.530(9) . ?
C2 H2A 0.9800 . ?
C3 C4 1.531(10) . ?
C3 H3A 0.9700 . ?
C3 H3B 0.9700 . ?
C4 C5 1.509(11) . ?
C4 H4A 0.9700 . ?
C4 H4B 0.9700 . ?
C5 C6 1.511(9) . ?
C5 H5A 0.9700 . ?
C5 H5B 0.9700 . ?
C6 H6A 0.9700 . ?
C6 H6B 0.9700 . ?
C9 C10 1.518(8) . ?
C9 C15 1.521(7) . ?
C9 C14 1.538(7) . ?
C9 H9A 0.9800 . ?
C10 C11 1.524(9) . ?
C10 H10B 0.9700 . ?
C10 H10C 0.9700 . ?
C11 C12 1.532(10) . ?
C11 H11A 0.9700 . ?
C11 H11B 0.9700 . ?
C12 C13 1.509(9) . ?
C12 H12A 0.9700 . ?
C12 H12B 0.9700 . ?
C13 C14 1.545(7) . ?
C13 H13A 0.9700 . ?
C13 H13B 0.9700 . ?
C14 C16 1.512(7) . ?
C14 H14A 0.9800 . ?
